data_7039254
loop_
_publ_author_name
'Florindo, Pedro R.'
'Pereira, Diane M.'
'Borralho, Pedro M.'
'Costa, Paulo J.'
'Piedade, M. F. M.'
'Rodrigues, Cec\'ilia M P'
'Fernandes, Ana C.'

_publ_section_title
;
 New [(\h(5)-C5H5)Ru(N-N)(PPh3)][PF6] compounds: colon anticancer activity
 and GLUT-mediated cellular uptake of carbohydrate-appended complexes.
;
_journal_issue 30
_journal_name_full 'Dalton transactions (Cambridge, England : 2003)'
_journal_page_first 11926
_journal_page_last 11930
_journal_paper_doi 10.1039/c6dt01571a
_journal_volume 45
_journal_year 2016
_chemical_formula_sum 'C36 H30 Cl2 F6 N2 P2 Ru'
_chemical_formula_weight 838.53
_chemical_name_systematic
;
 ?
;
_space_group_crystal_system triclinic
_space_group_IT_number 2
_space_group_name_Hall '-P 1'
_space_group_name_H-M_alt 'P -1'
_symmetry_space_group_name_Hall '-P 1'
_symmetry_space_group_name_H-M 'P -1'
_atom_sites_solution_hydrogens geom
_audit_creation_method SHELXL-2013
_audit_update_record
;
2016-05-10 deposited with the CCDC.
2016-05-11 downloaded from the CCDC.
;
_cell_angle_alpha 106.673(2)
_cell_angle_beta 96.855(2)
_cell_angle_gamma 92.707(2)
_cell_formula_units_Z 2
_cell_length_a 10.2096(5)
_cell_length_b 10.3051(5)
_cell_length_c 17.2339(8)
_cell_measurement_reflns_used 9958
_cell_measurement_temperature 150(2)
_cell_measurement_theta_max 26.84
_cell_measurement_theta_min 2.49
_cell_volume 1718.21(14)
_computing_cell_refinement 'Bruker SAINT'
_computing_data_collection 'Bruker APEX2'
_computing_data_reduction 'Bruker SAINT'
_computing_structure_refinement 'SHELXL-2013 (Sheldrick, 2013)'
_computing_structure_solution 'SHELXS-97 (Sheldrick, 2008)'
_diffrn_ambient_temperature 150(2)
_diffrn_measured_fraction_theta_full 0.983
_diffrn_measured_fraction_theta_max 0.977
_diffrn_measurement_device_type 'Bruker APEX-II CCD'
_diffrn_measurement_method '\f and \w scans'
_diffrn_radiation_type MoK\a
_diffrn_radiation_wavelength 0.71073
_diffrn_reflns_av_R_equivalents 0.0379
_diffrn_reflns_av_unetI/netI 0.0360
_diffrn_reflns_Laue_measured_fraction_full 0.983
_diffrn_reflns_Laue_measured_fraction_max 0.977
_diffrn_reflns_limit_h_max 12
_diffrn_reflns_limit_h_min -12
_diffrn_reflns_limit_k_max 11
_diffrn_reflns_limit_k_min -12
_diffrn_reflns_limit_l_max 21
_diffrn_reflns_limit_l_min -21
_diffrn_reflns_number 26718
_diffrn_reflns_point_group_measured_fraction_full 0.983
_diffrn_reflns_point_group_measured_fraction_max 0.977
_diffrn_reflns_theta_full 25.242
_diffrn_reflns_theta_max 26.840
_diffrn_reflns_theta_min 2.078
_exptl_absorpt_coefficient_mu 0.768
_exptl_absorpt_correction_T_max 0.7454
_exptl_absorpt_correction_T_min 0.6348
_exptl_absorpt_correction_type psi-scan
_exptl_crystal_colour orange
_exptl_crystal_density_diffrn 1.621
_exptl_crystal_description prism
_exptl_crystal_F_000 844
_exptl_crystal_size_max 0.500
_exptl_crystal_size_mid 0.400
_exptl_crystal_size_min 0.200
_refine_diff_density_max 2.423
_refine_diff_density_min -1.600
_refine_diff_density_rms 0.146
_refine_ls_extinction_method none
_refine_ls_goodness_of_fit_ref 1.031
_refine_ls_hydrogen_treatment constr
_refine_ls_matrix_type full
_refine_ls_number_parameters 442
_refine_ls_number_reflns 7181
_refine_ls_number_restraints 8
_refine_ls_restrained_S_all 1.165
_refine_ls_R_factor_all 0.0603
_refine_ls_R_factor_gt 0.0538
_refine_ls_shift/su_max 0.094
_refine_ls_shift/su_mean 0.001
_refine_ls_structure_factor_coef Fsqd
_refine_ls_weighting_details 'w=1/[\s^2^(Fo^2^)+(0.0804P)^2^+8.1844P] where P=(Fo^2^+2Fc^2^)/3'
_refine_ls_weighting_scheme calc
_refine_ls_wR_factor_gt 0.1480
_refine_ls_wR_factor_ref 0.1527
_reflns_Friedel_coverage 0.000
_reflns_number_gt 6416
_reflns_number_total 7181
_reflns_threshold_expression 'I > 2\s(I)'
_cod_data_source_file c6dt01571a2.cif
_cod_data_source_block shelx
_cod_depositor_comments 'Adding full bibliography for 7039254--7039256.cif.'
_cod_database_code 7039254
_shelx_space_group_comment
;
The symmetry employed for this shelxl refinement is uniquely defined
by the following loop, which should always be used as a source of
symmetry information in preference to the above space-group names.
They are only intended as comments.
;
_shelx_estimated_absorpt_t_min 0.700
_shelx_estimated_absorpt_t_max 0.862
_shelxl_version_number 2013-4

loop_
_space_group_symop_operation_xyz
'x, y, z'
'-x, -y, -z'

loop_
_atom_site_label
_atom_site_type_symbol
_atom_site_fract_x
_atom_site_fract_y
_atom_site_fract_z
_atom_site_U_iso_or_equiv
_atom_site_adp_type
_atom_site_occupancy
_atom_site_site_symmetry_order
_atom_site_calc_flag
_atom_site_refinement_flags_posn
_atom_site_refinement_flags_adp
_atom_site_refinement_flags_occupancy
_atom_site_disorder_assembly
_atom_site_disorder_group
C134 C 0.4406(6) -0.0202(6) 0.3940(4) 0.0420(13) Uani 1 1 d . . . . .
H134 H 0.4345 -0.0963 0.4145 0.050 Uiso 1 1 calc R U . . .
Cl1 Cl 0.1598(4) 0.8951(5) 0.5298(2) 0.1415(14) Uani 1 1 d D . . . .
C1S C 0.1185(15) 0.942(2) 0.6262(9) 0.051(6) Uiso 0.365(19) 1 d D . P A 1
H1S1 H 0.1767 1.0248 0.6577 0.061 Uiso 0.365(19) 1 calc R U P A 1
H1S2 H 0.1416 0.8697 0.6511 0.061 Uiso 0.365(19) 1 calc R U P A 1
Cl2 Cl -0.0616(10) 0.9808(15) 0.6436(6) 0.192(4) Uiso 0.691(18) 1 d D . P A 1
C1SA C 0.1264(8) 0.8408(9) 0.6123(5) 0.035(3) Uiso 0.635(19) 1 d D . P A 2
H1S3 H 0.2000 0.8717 0.6580 0.042 Uiso 0.635(19) 1 calc R U P A 2
H1S4 H 0.1123 0.7404 0.5965 0.042 Uiso 0.635(19) 1 calc R U P A 2
Cl2A Cl -0.0313(8) 0.9220(10) 0.6423(5) 0.078(4) Uiso 0.309(18) 1 d D . P A 2
Ru1 Ru 0.49292(3) 0.29830(3) 0.15633(2) 0.01433(12) Uani 1 1 d . . . . .
P1 P 0.47099(10) 0.34817(11) 0.29283(6) 0.0181(2) Uani 1 1 d . . . . .
P2 P 0.25389(12) 0.21069(12) 0.86530(8) 0.0270(3) Uani 1 1 d . . . . .
N2 N 0.3631(3) 0.4405(3) 0.1392(2) 0.0165(7) Uani 1 1 d . . . . .
F5 F 0.2468(4) 0.1510(3) 0.94024(19) 0.0425(8) Uani 1 1 d . . . . .
N1 N 0.3090(3) 0.1845(3) 0.1292(2) 0.0164(7) Uani 1 1 d . . . . .
F3 F 0.2151(4) 0.0614(3) 0.8044(2) 0.0458(8) Uani 1 1 d . . . . .
C121 C 0.3226(4) 0.4357(5) 0.3175(3) 0.0230(9) Uani 1 1 d . . . . .
C5 C -0.0304(4) 0.2817(5) 0.0816(3) 0.0234(9) Uani 1 1 d . . . . .
H5 H -0.1198 0.2439 0.0680 0.028 Uiso 1 1 calc R U . . .
F1 F 0.4065(3) 0.1798(4) 0.8665(2) 0.0462(8) Uani 1 1 d . . . . .
C4 C 0.0720(4) 0.1979(4) 0.0971(3) 0.0201(8) Uani 1 1 d . . . . .
C12 C 0.2035(4) 0.2544(4) 0.1141(2) 0.0162(8) Uani 1 1 d . . . . .
C6 C -0.0024(4) 0.4133(5) 0.0861(3) 0.0240(9) Uani 1 1 d . . . . .
H6 H -0.0725 0.4664 0.0760 0.029 Uiso 1 1 calc R U . . .
C24 C 0.6977(4) 0.2556(5) 0.1778(3) 0.0261(9) Uani 1 1 d . . . . .
H24 H 0.7384 0.2481 0.2287 0.031 Uiso 1 1 calc R U . . .
C11 C 0.2331(4) 0.3929(4) 0.1192(2) 0.0161(8) Uani 1 1 d . . . . .
C3 C 0.0486(4) 0.0632(5) 0.0971(3) 0.0265(10) Uani 1 1 d . . . . .
H3 H -0.0392 0.0215 0.0871 0.032 Uiso 1 1 calc R U . . .
C7 C 0.1315(4) 0.4745(4) 0.1057(3) 0.0201(8) Uani 1 1 d . . . . .
F4 F 0.2661(4) 0.2687(4) 0.7895(2) 0.0581(10) Uani 1 1 d . . . . .
C1 C 0.2836(4) 0.0554(4) 0.1265(3) 0.0239(9) Uani 1 1 d . . . . .
H1 H 0.3557 0.0038 0.1350 0.029 Uiso 1 1 calc R U . . .
C111 C 0.6099(4) 0.4572(5) 0.3615(3) 0.0241(9) Uani 1 1 d . . . . .
C126 C 0.2008(5) 0.3604(5) 0.3004(3) 0.0290(10) Uani 1 1 d . . . . .
H126 H 0.1973 0.2640 0.2864 0.035 Uiso 1 1 calc R U . . .
F6 F 0.2959(5) 0.3583(4) 0.9253(3) 0.0701(13) Uani 1 1 d . . . . .
C112 C 0.6553(5) 0.5746(5) 0.3442(3) 0.0301(10) Uani 1 1 d . . . . .
H112 H 0.6121 0.5986 0.2989 0.036 Uiso 1 1 calc R U . . .
C135 C 0.5007(6) -0.0287(5) 0.3257(3) 0.0354(11) Uani 1 1 d . . . . .
H135 H 0.5370 -0.1104 0.2993 0.043 Uiso 1 1 calc R U . . .
C131 C 0.4560(4) 0.2030(5) 0.3333(3) 0.0238(9) Uani 1 1 d . . . . .
C8 C 0.1683(5) 0.6098(5) 0.1124(3) 0.0270(10) Uani 1 1 d . . . . .
H8 H 0.1030 0.6691 0.1044 0.032 Uiso 1 1 calc R U . . .
C22 C 0.5869(4) 0.2017(5) 0.0475(3) 0.0256(9) Uani 1 1 d . . . . .
H22 H 0.5396 0.1524 -0.0043 0.031 Uiso 1 1 calc R U . . .
C21 C 0.6258(4) 0.3421(5) 0.0741(3) 0.0262(10) Uani 1 1 d . . . . .
H21 H 0.6092 0.4035 0.0429 0.031 Uiso 1 1 calc R U . . .
C23 C 0.6312(4) 0.1471(5) 0.1122(3) 0.0259(10) Uani 1 1 d . . . . .
H23 H 0.6186 0.0548 0.1115 0.031 Uiso 1 1 calc R U . . .
C25 C 0.6937(4) 0.3773(5) 0.1550(3) 0.0254(9) Uani 1 1 d . . . . .
H25 H 0.7295 0.4655 0.1877 0.031 Uiso 1 1 calc R U . . .
C136 C 0.5082(5) 0.0831(5) 0.2950(3) 0.0265(9) Uani 1 1 d . . . . .
H136 H 0.5494 0.0767 0.2476 0.032 Uiso 1 1 calc R U . . .
C132 C 0.3975(5) 0.2111(6) 0.4035(3) 0.0346(11) Uani 1 1 d . . . . .
H132 H 0.3635 0.2935 0.4311 0.041 Uiso 1 1 calc R U . . .
C10 C 0.3944(4) 0.5700(4) 0.1444(3) 0.0229(9) Uani 1 1 d . . . . .
H10 H 0.4847 0.6046 0.1578 0.027 Uiso 1 1 calc R U . . .
C122 C 0.3247(5) 0.5775(5) 0.3381(3) 0.0359(12) Uani 1 1 d . . . . .
H122 H 0.4070 0.6313 0.3511 0.043 Uiso 1 1 calc R U . . .
C2 C 0.1546(5) -0.0077(5) 0.1116(3) 0.0292(10) Uani 1 1 d . . . . .
H2 H 0.1406 -0.0995 0.1116 0.035 Uiso 1 1 calc R U . . .
C125 C 0.0835(5) 0.4246(7) 0.3035(3) 0.0395(13) Uani 1 1 d . . . . .
H125 H 0.0008 0.3720 0.2928 0.047 Uiso 1 1 calc R U . . .
C9 C 0.2990(5) 0.6564(5) 0.1307(3) 0.0281(10) Uani 1 1 d . . . . .
H9 H 0.3251 0.7478 0.1341 0.034 Uiso 1 1 calc R U . . .
C133 C 0.3886(6) 0.0999(7) 0.4332(4) 0.0442(14) Uani 1 1 d . . . . .
H133 H 0.3469 0.1056 0.4804 0.053 Uiso 1 1 calc R U . . .
C124 C 0.0870(6) 0.5628(7) 0.3220(4) 0.0481(15) Uani 1 1 d . . . . .
H124 H 0.0069 0.6060 0.3228 0.058 Uiso 1 1 calc R U . . .
C115 C 0.7869(6) 0.5055(7) 0.4742(3) 0.0461(15) Uani 1 1 d . . . . .
H115 H 0.8323 0.4818 0.5190 0.055 Uiso 1 1 calc R U . . .
F2 F 0.1038(4) 0.2374(5) 0.8625(4) 0.0851(16) Uani 1 1 d . . . . .
C16 C 0.6776(5) 0.4226(6) 0.4273(3) 0.0332(11) Uani 1 1 d . . . . .
H16 H 0.6488 0.3429 0.4399 0.040 Uiso 1 1 calc R U . . .
C113 C 0.7635(6) 0.6558(6) 0.3931(4) 0.0440(14) Uani 1 1 d . . . . .
H113 H 0.7923 0.7372 0.3824 0.053 Uiso 1 1 calc R U . . .
C114 C 0.8302(6) 0.6190(7) 0.4576(3) 0.0500(17) Uani 1 1 d . . . . .
H114 H 0.9061 0.6737 0.4899 0.060 Uiso 1 1 calc R U . . .
C123 C 0.2075(6) 0.6399(7) 0.3395(4) 0.0497(15) Uani 1 1 d . . . . .
H123 H 0.2097 0.7361 0.3526 0.060 Uiso 1 1 calc R U . . .

loop_
_atom_site_aniso_label
_atom_site_aniso_U_11
_atom_site_aniso_U_22
_atom_site_aniso_U_33
_atom_site_aniso_U_23
_atom_site_aniso_U_13
_atom_site_aniso_U_12
C134 0.051(3) 0.042(3) 0.041(3) 0.026(3) 0.005(3) 0.000(3)
Cl1 0.132(3) 0.182(4) 0.107(2) 0.040(2) 0.017(2) -0.008(3)
Ru1 0.01049(17) 0.01617(18) 0.01718(18) 0.00560(12) 0.00291(11) 0.00304(11)
P1 0.0147(5) 0.0220(5) 0.0176(5) 0.0056(4) 0.0030(4) 0.0019(4)
P2 0.0267(6) 0.0222(6) 0.0353(7) 0.0106(5) 0.0102(5) 0.0044(4)
N2 0.0119(16) 0.0194(17) 0.0201(17) 0.0072(13) 0.0056(13) 0.0033(12)
F5 0.060(2) 0.0371(17) 0.0349(17) 0.0118(13) 0.0218(15) 0.0010(15)
N1 0.0146(16) 0.0182(16) 0.0156(16) 0.0034(13) 0.0027(13) 0.0012(12)
F3 0.057(2) 0.0345(17) 0.0377(18) 0.0043(13) -0.0092(15) -0.0034(15)
C121 0.019(2) 0.032(2) 0.019(2) 0.0074(17) 0.0072(16) 0.0064(17)
C5 0.0127(19) 0.033(2) 0.022(2) 0.0049(17) 0.0039(16) 0.0009(16)
F1 0.0253(16) 0.061(2) 0.061(2) 0.0309(18) 0.0105(14) 0.0027(14)
C4 0.0155(19) 0.025(2) 0.018(2) 0.0043(16) 0.0043(15) 0.0010(16)
C12 0.0145(19) 0.0198(19) 0.0151(18) 0.0055(15) 0.0043(15) 0.0026(15)
C6 0.0127(19) 0.033(2) 0.029(2) 0.0123(19) 0.0046(17) 0.0087(17)
C24 0.0114(19) 0.041(3) 0.029(2) 0.014(2) 0.0043(17) 0.0077(17)
C11 0.0137(18) 0.021(2) 0.0151(18) 0.0062(15) 0.0047(14) 0.0025(15)
C3 0.020(2) 0.027(2) 0.029(2) 0.0051(18) 0.0008(18) -0.0050(17)
C7 0.0149(19) 0.025(2) 0.022(2) 0.0087(16) 0.0039(16) 0.0054(16)
F4 0.072(3) 0.059(2) 0.060(2) 0.0420(19) 0.011(2) 0.0129(19)
C1 0.023(2) 0.019(2) 0.028(2) 0.0070(17) -0.0009(17) 0.0039(16)
C111 0.015(2) 0.032(2) 0.021(2) 0.0004(17) 0.0055(16) -0.0001(17)
C126 0.020(2) 0.041(3) 0.024(2) 0.0070(19) 0.0057(18) 0.0010(19)
F6 0.115(4) 0.0252(18) 0.066(3) 0.0014(16) 0.032(2) -0.0081(19)
C112 0.025(2) 0.035(3) 0.027(2) 0.0014(19) 0.0084(19) -0.0032(19)
C135 0.043(3) 0.030(3) 0.036(3) 0.014(2) 0.003(2) 0.003(2)
C131 0.022(2) 0.030(2) 0.021(2) 0.0111(17) 0.0015(17) 0.0013(17)
C8 0.022(2) 0.027(2) 0.037(3) 0.0159(19) 0.0054(19) 0.0094(18)
C22 0.020(2) 0.033(2) 0.023(2) 0.0038(18) 0.0080(17) 0.0071(18)
C21 0.021(2) 0.033(2) 0.034(2) 0.017(2) 0.0177(19) 0.0103(18)
C23 0.019(2) 0.023(2) 0.040(3) 0.0097(19) 0.0147(19) 0.0090(17)
C25 0.014(2) 0.027(2) 0.033(2) 0.0020(18) 0.0119(17) 0.0012(16)
C136 0.027(2) 0.030(2) 0.025(2) 0.0127(18) 0.0030(18) 0.0018(18)
C132 0.038(3) 0.042(3) 0.031(3) 0.016(2) 0.014(2) 0.006(2)
C10 0.017(2) 0.023(2) 0.033(2) 0.0124(18) 0.0072(17) 0.0031(16)
C122 0.030(3) 0.032(3) 0.045(3) 0.006(2) 0.015(2) 0.007(2)
C2 0.029(2) 0.019(2) 0.038(3) 0.0083(18) 0.001(2) -0.0044(18)
C125 0.017(2) 0.073(4) 0.027(3) 0.011(3) 0.0075(19) 0.008(2)
C9 0.025(2) 0.021(2) 0.044(3) 0.0159(19) 0.009(2) 0.0046(17)
C133 0.050(3) 0.056(4) 0.037(3) 0.027(3) 0.016(3) 0.003(3)
C124 0.031(3) 0.075(4) 0.045(3) 0.020(3) 0.019(3) 0.028(3)
C115 0.029(3) 0.078(4) 0.020(2) 0.000(3) -0.001(2) -0.002(3)
F2 0.038(2) 0.083(3) 0.162(5) 0.063(3) 0.039(3) 0.036(2)
C16 0.026(2) 0.050(3) 0.023(2) 0.008(2) 0.0021(19) 0.004(2)
C113 0.035(3) 0.047(3) 0.039(3) -0.006(2) 0.015(2) -0.015(2)
C114 0.028(3) 0.076(4) 0.027(3) -0.012(3) 0.002(2) -0.013(3)
C123 0.046(4) 0.047(3) 0.058(4) 0.011(3) 0.022(3) 0.023(3)

loop_
_atom_type_symbol
_atom_type_description
_atom_type_scat_dispersion_real
_atom_type_scat_dispersion_imag
_atom_type_scat_source
C C 0.0033 0.0016 'International Tables Vol C Tables 4.2.6.8 and 6.1.1.4'
H H 0.0000 0.0000 'International Tables Vol C Tables 4.2.6.8 and 6.1.1.4'
N N 0.0061 0.0033 'International Tables Vol C Tables 4.2.6.8 and 6.1.1.4'
F F 0.0171 0.0103 'International Tables Vol C Tables 4.2.6.8 and 6.1.1.4'
P P 0.1023 0.0942 'International Tables Vol C Tables 4.2.6.8 and 6.1.1.4'
Ru Ru -1.2594 0.8363 'International Tables Vol C Tables 4.2.6.8 and 6.1.1.4'
Cl Cl 0.1484 0.1585 'International Tables Vol C Tables 4.2.6.8 and 6.1.1.4'

loop_
_geom_angle_atom_site_label_1
_geom_angle_atom_site_label_2
_geom_angle_atom_site_label_3
_geom_angle
C135 C134 C133 120.0(5)
C135 C134 H134 120.0
C133 C134 H134 120.0
Cl1 C1S Cl2 120.3(9)
Cl1 C1S H1S1 107.2
Cl2 C1S H1S1 107.2
Cl1 C1S H1S2 107.2
Cl2 C1S H1S2 107.3
H1S1 C1S H1S2 106.9
Cl1 C1SA Cl2A 104.4(5)
Cl1 C1SA H1S3 110.9
Cl2A C1SA H1S3 110.9
Cl1 C1SA H1S4 110.9
Cl2A C1SA H1S4 110.9
H1S3 C1SA H1S4 108.9
N2 Ru1 N1 77.79(13)
N2 Ru1 C24 146.43(16)
N1 Ru1 C24 135.56(16)
N2 Ru1 C25 108.83(16)
N1 Ru1 C25 164.85(15)
C24 Ru1 C25 38.13(18)
N2 Ru1 C23 151.71(16)
N1 Ru1 C23 103.71(15)
C24 Ru1 C23 37.99(18)
C25 Ru1 C23 63.84(17)
N2 Ru1 C21 94.10(15)
N1 Ru1 C21 130.04(16)
C24 Ru1 C21 62.94(18)
C25 Ru1 C21 37.87(18)
C23 Ru1 C21 62.90(17)
N2 Ru1 C22 113.92(15)
N1 Ru1 C22 101.54(15)
C24 Ru1 C22 63.14(17)
C25 Ru1 C22 63.39(17)
C23 Ru1 C22 37.80(18)
C21 Ru1 C22 37.28(18)
N2 Ru1 P1 92.14(10)
N1 Ru1 P1 88.48(9)
C24 Ru1 P1 92.47(13)
C25 Ru1 P1 104.56(13)
C23 Ru1 P1 116.07(13)
C21 Ru1 P1 141.41(14)
C22 Ru1 P1 153.43(13)
C131 P1 C121 103.6(2)
C131 P1 C111 103.4(2)
C121 P1 C111 105.8(2)
C131 P1 Ru1 116.27(15)
C121 P1 Ru1 112.54(14)
C111 P1 Ru1 114.10(15)
F2 P2 F6 91.2(3)
F2 P2 F5 90.9(2)
F6 P2 F5 91.2(2)
F2 P2 F3 90.1(3)
F6 P2 F3 178.6(2)
F5 P2 F3 89.09(18)
F2 P2 F4 91.1(3)
F6 P2 F4 89.2(2)
F5 P2 F4 177.9(2)
F3 P2 F4 90.5(2)
F2 P2 F1 178.6(3)
F6 P2 F1 90.2(2)
F5 P2 F1 89.22(19)
F3 P2 F1 88.5(2)
F4 P2 F1 88.8(2)
C10 N2 C11 117.8(4)
C10 N2 Ru1 127.0(3)
C11 N2 Ru1 115.2(3)
C1 N1 C12 117.2(4)
C1 N1 Ru1 128.1(3)
C12 N1 Ru1 114.7(3)
C126 C121 C122 118.4(4)
C126 C121 P1 119.1(4)
C122 C121 P1 121.3(4)
C6 C5 C4 121.4(4)
C6 C5 H5 119.3
C4 C5 H5 119.3
C3 C4 C12 117.7(4)
C3 C4 C5 124.0(4)
C12 C4 C5 118.3(4)
N1 C12 C4 123.6(4)
N1 C12 C11 116.1(3)
C4 C12 C11 120.3(4)
C5 C6 C7 121.2(4)
C5 C6 H6 119.4
C7 C6 H6 119.4
C23 C24 C25 108.8(4)
C23 C24 Ru1 71.8(2)
C25 C24 Ru1 71.2(2)
C23 C24 H24 125.6
C25 C24 H24 125.6
Ru1 C24 H24 123.1
N2 C11 C7 123.1(4)
N2 C11 C12 116.3(4)
C7 C11 C12 120.7(4)
C2 C3 C4 118.9(4)
C2 C3 H3 120.6
C4 C3 H3 120.6
C8 C7 C11 117.3(4)
C8 C7 C6 124.6(4)
C11 C7 C6 118.1(4)
N1 C1 C2 122.6(4)
N1 C1 H1 118.7
C2 C1 H1 118.7
C112 C111 C16 118.8(4)
C112 C111 P1 118.6(4)
C16 C111 P1 122.4(4)
C121 C126 C125 120.7(5)
C121 C126 H126 119.7
C125 C126 H126 119.7
C113 C112 C111 119.9(5)
C113 C112 H112 120.1
C111 C112 H112 120.1
C134 C135 C136 119.9(5)
C134 C135 H135 120.0
C136 C135 H135 120.0
C136 C131 C132 119.0(4)
C136 C131 P1 119.3(3)
C132 C131 P1 121.7(4)
C9 C8 C7 119.4(4)
C9 C8 H8 120.3
C7 C8 H8 120.3
C21 C22 C23 107.7(4)
C21 C22 Ru1 70.8(2)
C23 C22 Ru1 70.3(2)
C21 C22 H22 126.2
C23 C22 H22 126.2
Ru1 C22 H22 124.3
C22 C21 C25 109.2(4)
C22 C21 Ru1 71.9(3)
C25 C21 Ru1 70.3(2)
C22 C21 H21 125.4
C25 C21 H21 125.4
Ru1 C21 H21 124.0
C24 C23 C22 107.5(4)
C24 C23 Ru1 70.2(2)
C22 C23 Ru1 71.9(2)
C24 C23 H23 126.3
C22 C23 H23 126.3
Ru1 C23 H23 123.2
C21 C25 C24 106.8(4)
C21 C25 Ru1 71.9(2)
C24 C25 Ru1 70.7(2)
C21 C25 H25 126.6
C24 C25 H25 126.6
Ru1 C25 H25 122.6
C131 C136 C135 120.5(5)
C131 C136 H136 119.7
C135 C136 H136 119.7
C133 C132 C131 120.5(5)
C133 C132 H132 119.8
C131 C132 H132 119.8
N2 C10 C9 122.2(4)
N2 C10 H10 118.9
C9 C10 H10 118.9
C123 C122 C121 120.3(5)
C123 C122 H122 119.8
C121 C122 H122 119.8
C3 C2 C1 120.0(4)
C3 C2 H2 120.0
C1 C2 H2 120.0
C124 C125 C126 120.3(5)
C124 C125 H125 119.9
C126 C125 H125 119.9
C8 C9 C10 120.1(4)
C8 C9 H9 119.9
C10 C9 H9 119.9
C132 C133 C134 120.1(5)
C132 C133 H133 119.9
C134 C133 H133 119.9
C125 C124 C123 120.0(5)
C125 C124 H124 120.0
C123 C124 H124 120.0
C114 C115 C16 121.4(6)
C114 C115 H115 119.3
C16 C115 H115 119.3
C115 C16 C111 119.6(5)
C115 C16 H16 120.2
C111 C16 H16 120.2
C112 C113 C114 120.5(6)
C112 C113 H113 119.8
C114 C113 H113 119.8
C115 C114 C113 119.8(5)
C115 C114 H114 120.1
C113 C114 H114 120.1
C124 C123 C122 120.3(6)
C124 C123 H123 119.8
C122 C123 H123 119.8

loop_
_geom_bond_atom_site_label_1
_geom_bond_atom_site_label_2
_geom_bond_distance
C134 C135 1.375(8)
C134 C133 1.392(9)
C134 H134 0.9500
Cl1 C1S 1.702(13)
Cl1 C1SA 1.735(8)
C1S Cl2 1.939(14)
C1S H1S1 0.9900
C1S H1S2 0.9900
C1SA Cl2A 1.907(11)
C1SA H1S3 0.9900
C1SA H1S4 0.9900
Ru1 N2 2.081(3)
Ru1 N1 2.095(3)
Ru1 C24 2.168(4)
Ru1 C25 2.175(4)
Ru1 C23 2.188(4)
Ru1 C21 2.195(4)
Ru1 C22 2.209(4)
Ru1 P1 2.3002(11)
P1 C131 1.831(5)
P1 C121 1.831(4)
P1 C111 1.833(4)
P2 F2 1.567(4)
P2 F6 1.580(4)
P2 F5 1.589(3)
P2 F3 1.594(3)
P2 F4 1.600(4)
P2 F1 1.603(3)
N2 C10 1.332(6)
N2 C11 1.361(5)
N1 C1 1.330(6)
N1 C12 1.364(5)
C121 C126 1.388(7)
C121 C122 1.400(7)
C5 C6 1.351(7)
C5 C4 1.436(6)
C5 H5 0.9500
C4 C3 1.396(6)
C4 C12 1.400(6)
C12 C11 1.421(6)
C6 C7 1.438(6)
C6 H6 0.9500
C24 C23 1.418(7)
C24 C25 1.418(7)
C24 H24 0.9500
C11 C7 1.404(6)
C3 C2 1.372(7)
C3 H3 0.9500
C7 C8 1.395(6)
C1 C2 1.402(6)
C1 H1 0.9500
C111 C112 1.398(7)
C111 C16 1.400(7)
C126 C125 1.395(7)
C126 H126 0.9500
C112 C113 1.384(7)
C112 H112 0.9500
C135 C136 1.402(7)
C135 H135 0.9500
C131 C136 1.388(7)
C131 C132 1.394(7)
C8 C9 1.365(7)
C8 H8 0.9500
C22 C21 1.408(7)
C22 C23 1.424(7)
C22 H22 0.9500
C21 C25 1.418(7)
C21 H21 0.9500
C23 H23 0.9500
C25 H25 0.9500
C136 H136 0.9500
C132 C133 1.387(8)
C132 H132 0.9500
C10 C9 1.394(6)
C10 H10 0.9500
C122 C123 1.385(8)
C122 H122 0.9500
C2 H2 0.9500
C125 C124 1.365(9)
C125 H125 0.9500
C9 H9 0.9500
C133 H133 0.9500
C124 C123 1.384(10)
C124 H124 0.9500
C115 C114 1.349(10)
C115 C16 1.389(7)
C115 H115 0.9500
C16 H16 0.9500
C113 C114 1.388(10)
C113 H113 0.9500
C114 H114 0.9500
C123 H123 0.9500

loop_
_geom_torsion_atom_site_label_1
_geom_torsion_atom_site_label_2
_geom_torsion_atom_site_label_3
_geom_torsion_atom_site_label_4
_geom_torsion
C1SA Cl1 C1S Cl2 -104.1(17)
C1S Cl1 C1SA Cl2A 47.1(11)
C131 P1 C121 C126 -47.1(4)
C111 P1 C121 C126 -155.5(4)
Ru1 P1 C121 C126 79.3(4)
C131 P1 C121 C122 145.5(4)
C111 P1 C121 C122 37.1(5)
Ru1 P1 C121 C122 -88.1(4)
C6 C5 C4 C3 177.0(4)
C6 C5 C4 C12 -2.3(6)
C1 N1 C12 C4 0.7(6)
Ru1 N1 C12 C4 -178.2(3)
C1 N1 C12 C11 178.7(4)
Ru1 N1 C12 C11 -0.2(4)
C3 C4 C12 N1 1.1(6)
C5 C4 C12 N1 -179.5(4)
C3 C4 C12 C11 -176.8(4)
C5 C4 C12 C11 2.6(6)
C4 C5 C6 C7 0.6(7)
C10 N2 C11 C7 -1.4(6)
Ru1 N2 C11 C7 179.7(3)
C10 N2 C11 C12 179.9(4)
Ru1 N2 C11 C12 1.0(4)
N1 C12 C11 N2 -0.5(5)
C4 C12 C11 N2 177.5(4)
N1 C12 C11 C7 -179.2(4)
C4 C12 C11 C7 -1.2(6)
C12 C4 C3 C2 -1.5(6)
C5 C4 C3 C2 179.1(4)
N2 C11 C7 C8 0.9(6)
C12 C11 C7 C8 179.5(4)
N2 C11 C7 C6 -179.1(4)
C12 C11 C7 C6 -0.5(6)
C5 C6 C7 C8 -179.2(4)
C5 C6 C7 C11 0.8(7)
C12 N1 C1 C2 -2.1(6)
Ru1 N1 C1 C2 176.6(3)
C131 P1 C111 C112 175.3(4)
C121 P1 C111 C112 -76.2(4)
Ru1 P1 C111 C112 48.0(4)
C131 P1 C111 C16 -0.4(4)
C121 P1 C111 C16 108.1(4)
Ru1 P1 C111 C16 -127.7(4)
C122 C121 C126 C125 0.1(7)
P1 C121 C126 C125 -167.7(4)
C16 C111 C112 C113 -1.5(7)
P1 C111 C112 C113 -177.4(4)
C133 C134 C135 C136 -0.7(9)
C121 P1 C131 C136 149.1(4)
C111 P1 C131 C136 -100.7(4)
Ru1 P1 C131 C136 25.1(4)
C121 P1 C131 C132 -33.2(5)
C111 P1 C131 C132 77.0(4)
Ru1 P1 C131 C132 -157.2(4)
C11 C7 C8 C9 0.6(7)
C6 C7 C8 C9 -179.4(5)
C23 C22 C21 C25 -0.3(5)
Ru1 C22 C21 C25 60.7(3)
C23 C22 C21 Ru1 -60.9(3)
C25 C24 C23 C22 0.8(5)
Ru1 C24 C23 C22 62.7(3)
C25 C24 C23 Ru1 -61.9(3)
C21 C22 C23 C24 -0.3(5)
Ru1 C22 C23 C24 -61.6(3)
C21 C22 C23 Ru1 61.3(3)
C22 C21 C25 C24 0.7(5)
Ru1 C21 C25 C24 62.4(3)
C22 C21 C25 Ru1 -61.7(3)
C23 C24 C25 C21 -0.9(5)
Ru1 C24 C25 C21 -63.2(3)
C23 C24 C25 Ru1 62.3(3)
C132 C131 C136 C135 0.9(7)
P1 C131 C136 C135 178.7(4)
C134 C135 C136 C131 0.3(8)
C136 C131 C132 C133 -1.7(8)
P1 C131 C132 C133 -179.4(4)
C11 N2 C10 C9 0.5(6)
Ru1 N2 C10 C9 179.2(3)
C126 C121 C122 C123 -1.3(8)
P1 C121 C122 C123 166.2(5)
C4 C3 C2 C1 0.3(7)
N1 C1 C2 C3 1.6(7)
C121 C126 C125 C124 1.3(8)
C7 C8 C9 C10 -1.5(7)
N2 C10 C9 C8 0.9(7)
C131 C132 C133 C134 1.3(9)
C135 C134 C133 C132 -0.1(9)
C126 C125 C124 C123 -1.5(9)
C114 C115 C16 C111 -0.3(8)
C112 C111 C16 C115 0.5(7)
P1 C111 C16 C115 176.2(4)
C111 C112 C113 C114 2.3(8)
C16 C115 C114 C113 1.0(9)
C112 C113 C114 C115 -2.0(9)
C125 C124 C123 C122 0.3(10)
C121 C122 C123 C124 1.1(9)
